data_7222037
loop_
_publ_author_name
'Cai, Jianfeng'
'Wang, Huizhen'
'Wang, Hailong'
'Duan, Xing'
'Wang, Zhiyu'
'Cui, Yuanjing'
'Yang, Yu'
'Chen, Banglin'
'Qian, Guodong'

_publ_section_title
;
 An Amino-Decorated NbO-Type Metal-Organic Framework for High C2H2 Storage
 and Selective CO2 Capture
;
_journal_name_full 'RSC Adv.'
_journal_paper_doi 10.1039/C5RA12700A
_journal_year 2015
_chemical_formula_sum 'C22 H8 Cu2 N O10'
_chemical_formula_weight 573.37
_chemical_name_systematic ZJU-8
_space_group_crystal_system trigonal
_space_group_IT_number 166
_space_group_name_Hall '-R 3 2"'
_space_group_name_H-M_alt 'R -3 m :H'
_symmetry_space_group_name_Hall '-R 3 2"'
_symmetry_space_group_name_H-M 'R -3 m :H'
_atom_sites_solution_hydrogens geom
_audit_creation_method SHELXL-2014/6
_audit_update_record
;
2015-06-15 deposited with the CCDC.
2015-09-07 downloaded from the CCDC.
;
_cell_angle_alpha 90
_cell_angle_beta 90
_cell_angle_gamma 120
_cell_formula_units_Z 9
_cell_length_a 18.639(4)
_cell_length_b 18.639(4)
_cell_length_c 38.614(6)
_cell_measurement_temperature 293(2)
_cell_volume 11618(4)
_computing_cell_refinement 'Bruker XSCANS'
_computing_data_collection 'Bruker XSCANS'
_computing_data_reduction 'Bruker SHELXTL'
_computing_molecular_graphics 'Bruker SHELXTL'
_computing_publication_material 'Bruker SHELXTL'
_computing_structure_refinement 'SHELXL-2014/6 (Sheldrick, 2014)'
_computing_structure_solution 'Bruker SHELXTL'
_diffrn_ambient_temperature 293(2)
_diffrn_measured_fraction_theta_full 0.999
_diffrn_measured_fraction_theta_max 0.998
_diffrn_measurement_device_type 'Bruker P4'
_diffrn_measurement_method '\w scans'
_diffrn_radiation_type MoK\a
_diffrn_radiation_wavelength 0.71073
_diffrn_reflns_av_R_equivalents 0.1285
_diffrn_reflns_av_unetI/netI 0.0520
_diffrn_reflns_laue_measured_fraction_full 0.999
_diffrn_reflns_laue_measured_fraction_max 0.998
_diffrn_reflns_limit_h_max 22
_diffrn_reflns_limit_h_min -22
_diffrn_reflns_limit_k_max 22
_diffrn_reflns_limit_k_min -22
_diffrn_reflns_limit_l_max 47
_diffrn_reflns_limit_l_min -47
_diffrn_reflns_number 42594
_diffrn_reflns_point_group_measured_fraction_full 0.999
_diffrn_reflns_point_group_measured_fraction_max 0.998
_diffrn_reflns_theta_full 25.242
_diffrn_reflns_theta_max 25.948
_diffrn_reflns_theta_min 2.185
_exptl_absorpt_coefficient_mu 0.849
_exptl_crystal_colour blue
_exptl_crystal_density_diffrn 0.738
_exptl_crystal_description block
_exptl_crystal_F_000 2565
_exptl_crystal_size_max 0.190
_exptl_crystal_size_mid 0.130
_exptl_crystal_size_min 0.120
_refine_diff_density_max 0.554
_refine_diff_density_min -0.227
_refine_diff_density_rms 0.060
_refine_ls_extinction_method none
_refine_ls_goodness_of_fit_ref 1.025
_refine_ls_hydrogen_treatment constr
_refine_ls_matrix_type full
_refine_ls_number_parameters 103
_refine_ls_number_reflns 2777
_refine_ls_number_restraints 0
_refine_ls_restrained_S_all 1.025
_refine_ls_R_factor_all 0.0760
_refine_ls_R_factor_gt 0.0451
_refine_ls_shift/su_max 0.000
_refine_ls_shift/su_mean 0.000
_refine_ls_structure_factor_coef Fsqd
_refine_ls_weighting_details 'w=1/[\s^2^(Fo^2^)+(0.0737P)^2^+9.8750P] where P=(Fo^2^+2Fc^2^)/3'
_refine_ls_weighting_scheme calc
_refine_ls_wR_factor_gt 0.1222
_refine_ls_wR_factor_ref 0.1374
_reflns_Friedel_coverage 0.000
_reflns_number_gt 1927
_reflns_number_total 2777
_reflns_threshold_expression 'I > 2\s(I)'
_cod_data_source_file c5ra12700a2.cif
_cod_data_source_block 8_sq
_cod_original_cell_volume 11618(5)
_cod_database_code 7222037
_shelx_space_group_comment
;
The symmetry employed for this shelxl refinement is uniquely defined
by the following loop, which should always be used as a source of
symmetry information in preference to the above space-group names.
They are only intended as comments.
;
_shelxl_version_number 2014/6

loop_
_space_group_symop_operation_xyz
'x, y, z'
'-y, x-y, z'
'-x+y, -x, z'
'y, x, -z'
'-x, -x+y, -z'
'x-y, -y, -z'
'x+2/3, y+1/3, z+1/3'
'-y+2/3, x-y+1/3, z+1/3'
'-x+y+2/3, -x+1/3, z+1/3'
'y+2/3, x+1/3, -z+1/3'
'-x+2/3, -x+y+1/3, -z+1/3'
'x-y+2/3, -y+1/3, -z+1/3'
'x+1/3, y+2/3, z+2/3'
'-y+1/3, x-y+2/3, z+2/3'
'-x+y+1/3, -x+2/3, z+2/3'
'y+1/3, x+2/3, -z+2/3'
'-x+1/3, -x+y+2/3, -z+2/3'
'x-y+1/3, -y+2/3, -z+2/3'
'-x, -y, -z'
'y, -x+y, -z'
'x-y, x, -z'
'-y, -x, z'
'x, x-y, z'
'-x+y, y, z'
'-x+2/3, -y+1/3, -z+1/3'
'y+2/3, -x+y+1/3, -z+1/3'
'x-y+2/3, x+1/3, -z+1/3'
'-y+2/3, -x+1/3, z+1/3'
'x+2/3, x-y+1/3, z+1/3'
'-x+y+2/3, y+1/3, z+1/3'
'-x+1/3, -y+2/3, -z+2/3'
'y+1/3, -x+y+2/3, -z+2/3'
'x-y+1/3, x+2/3, -z+2/3'
'-y+1/3, -x+2/3, z+2/3'
'x+1/3, x-y+2/3, z+2/3'
'-x+y+1/3, y+2/3, z+2/3'

loop_
_atom_site_label
_atom_site_type_symbol
_atom_site_fract_x
_atom_site_fract_y
_atom_site_fract_z
_atom_site_U_iso_or_equiv
_atom_site_adp_type
_atom_site_occupancy
_atom_site_site_symmetry_order
_atom_site_calc_flag
_atom_site_refinement_flags_posn
_atom_site_refinement_flags_adp
_atom_site_refinement_flags_occupancy
Cu1 Cu 0.52351(2) 0.47649(2) -0.02814(2) 0.0394(2) Uani 1 2 d S T P
O1 O 0.48144(16) 0.37127(14) -0.00330(6) 0.0589(6) Uani 1 1 d . . .
O1C O 0.55994(15) 0.44006(15) -0.07532(12) 0.1081(16) Uani 1 2 d S T P
O2B O 0.44153(16) 0.41089(14) 0.04401(6) 0.0600(7) Uani 1 1 d . . .
C4 C 0.4521(2) 0.3599(2) 0.02694(8) 0.0499(8) Uani 1 1 d . . .
C4B C 0.2679(7) 0.1791(5) 0.17738(19) 0.084(3) Uani 0.5 1 d . . P
C5 C 0.3866(4) 0.19330(18) 0.09515(13) 0.0637(14) Uani 1 2 d S T P
C6 C 0.4458(3) 0.22292(15) 0.02717(12) 0.0503(11) Uani 1 2 d S T P
H6 H 0.4655 0.2328 0.0045 0.060 Uiso 1 2 calc R U P
C8B C 0.4018(2) 0.2650(2) 0.07756(9) 0.0616(10) Uani 1 1 d . . .
H8B H 0.3919 0.3034 0.0887 0.074 Uiso 1 1 calc R U .
C10 C 0.4312(2) 0.2799(2) 0.04398(8) 0.0505(8) Uani 1 1 d . . .
N10 N 0.2434(12) 0.2117(12) 0.1193(5) 0.135(7) Uani 0.25 1 d . . P
H10A H 0.2526 0.2171 0.0973 0.162 Uiso 0.25 1 calc R U P
H10B H 0.2044 0.2180 0.1279 0.162 Uiso 0.25 1 calc R U P
C11 C 0.3590(4) 0.1795(2) 0.13207(14) 0.0697(16) Uani 1 2 d S T P
C6C C 0.2956(7) 0.1911(6) 0.1425(2) 0.083(3) Uani 0.5 1 d . . P

loop_
_atom_site_aniso_label
_atom_site_aniso_U_11
_atom_site_aniso_U_22
_atom_site_aniso_U_33
_atom_site_aniso_U_23
_atom_site_aniso_U_13
_atom_site_aniso_U_12
Cu1 0.0475(3) 0.0475(3) 0.0359(3) -0.00119(11) 0.00119(11) 0.0334(3)
O1 0.0874(18) 0.0505(14) 0.0492(13) 0.0075(11) 0.0112(12) 0.0424(13)
O1C 0.119(3) 0.119(3) 0.091(3) -0.0297(14) 0.0297(14) 0.063(3)
O2B 0.0879(18) 0.0546(14) 0.0555(13) 0.0098(11) 0.0161(13) 0.0491(14)
C4 0.057(2) 0.055(2) 0.0480(18) 0.0031(16) 0.0005(15) 0.0355(18)
C4B 0.143(9) 0.095(6) 0.052(4) 0.020(4) 0.029(5) 0.087(7)
C5 0.089(4) 0.056(2) 0.058(3) 0.0105(14) 0.021(3) 0.044(2)
C6 0.060(3) 0.0480(19) 0.047(2) 0.0025(11) 0.005(2) 0.0300(15)
C8B 0.085(3) 0.054(2) 0.060(2) 0.0028(17) 0.0129(19) 0.045(2)
C10 0.059(2) 0.051(2) 0.0490(17) 0.0054(15) 0.0060(16) 0.0331(17)
N10 0.143(17) 0.17(2) 0.107(13) 0.037(13) 0.012(13) 0.086(17)
C11 0.103(5) 0.059(2) 0.062(3) 0.0162(16) 0.032(3) 0.051(2)
C6C 0.132(8) 0.090(6) 0.055(4) 0.021(4) 0.023(5) 0.075(6)

loop_
_atom_type_symbol
_atom_type_description
_atom_type_scat_dispersion_real
_atom_type_scat_dispersion_imag
_atom_type_scat_source
C C 0.0033 0.0016 'International Tables Vol C Tables 4.2.6.8 and 6.1.1.4'
H H 0.0000 0.0000 'International Tables Vol C Tables 4.2.6.8 and 6.1.1.4'
Cu Cu 0.3201 1.2651 'International Tables Vol C Tables 4.2.6.8 and 6.1.1.4'
N N 0.0061 0.0033 'International Tables Vol C Tables 4.2.6.8 and 6.1.1.4'
O O 0.0106 0.0060 'International Tables Vol C Tables 4.2.6.8 and 6.1.1.4'

loop_
_geom_angle_atom_site_label_1
_geom_angle_atom_site_label_2
_geom_angle_atom_site_label_3
_geom_angle
_geom_angle_site_symmetry_1
_geom_angle_site_symmetry_3
O2B Cu1 O2B 89.17(16) 4 19_665
O2B Cu1 O1 167.76(9) 4 22_665
O2B Cu1 O1 89.67(11) 19_665 22_665
O2B Cu1 O1 89.67(11) 4 .
O2B Cu1 O1 167.76(9) 19_665 .
O1 Cu1 O1 88.89(15) 22_665 .
O2B Cu1 O1C 94.82(12) 4 .
O2B Cu1 O1C 94.82(12) 19_665 .
O1 Cu1 O1C 97.42(12) 22_665 .
O1 Cu1 O1C 97.42(12) . .
O2B Cu1 Cu1 83.69(7) 4 19_665
O2B Cu1 Cu1 83.69(7) 19_665 19_665
O1 Cu1 Cu1 84.08(7) 22_665 19_665
O1 Cu1 Cu1 84.08(7) . 19_665
O1C Cu1 Cu1 177.89(15) . 19_665
C4 O1 Cu1 122.9(2) . .
C4 O2B Cu1 123.7(2) . 19_665
O2B C4 O1 125.5(3) . .
O2B C4 C10 117.7(3) . .
O1 C4 C10 116.8(3) . .
C11 C4B C6C 117.8(8) 25 .
C11 C4B C4B 53.2(4) 25 23
C6C C4B C4B 88.7(5) . 23
C11 C4B C6C 50.0(5) 25 11
C6C C4B C6C 88.9(8) . 11
C4B C4B C6C 88.9(4) 23 11
C8B C5 C8B 117.7(4) . 23
C8B C5 C11 121.1(2) . .
C8B C5 C11 121.1(2) 23 .
C10 C6 C10 120.1(4) . 23
C10 C6 H6 120.0 . .
C10 C6 H6 120.0 23 .
C10 C8B C5 121.3(3) . .
C10 C8B H8B 119.3 . .
C5 C8B H8B 119.3 . .
C8B C10 C6 119.8(3) . .
C8B C10 C4 119.6(3) . .
C6 C10 C4 120.5(3) . .
C6C N10 H10A 120.0 . .
C6C N10 H10B 120.0 . .
H10A N10 H10B 120.0 . .
C6C C11 C6C 72.5(8) 23 .
C6C C11 C4B 78.1(6) 23 25
C6C C11 C4B 120.2(6) . 25
C6C C11 C4B 120.2(6) 23 11
C6C C11 C4B 78.1(6) . 11
C4B C11 C4B 73.6(8) 25 11
C6C C11 C5 120.4(5) 23 .
C6C C11 C5 120.4(5) . .
C4B C11 C5 119.4(5) 25 .
C4B C11 C5 119.4(5) 11 .
C11 C6C C4B 122.0(8) . .
C11 C6C N10 125.8(10) . .
C4B C6C N10 112.1(11) . .
C11 C6C C6C 53.7(4) . 23
C4B C6C C6C 91.4(5) . 23
N10 C6C C6C 125.3(9) . 23
C11 C6C C4B 51.9(5) . 11
C4B C6C C4B 91.0(8) . 11
N10 C6C C4B 134.4(10) . 11
C6C C6C C4B 91.1(4) 23 11

loop_
_geom_bond_atom_site_label_1
_geom_bond_atom_site_label_2
_geom_bond_distance
_geom_bond_site_symmetry_2
Cu1 O2B 1.959(2) 4
Cu1 O2B 1.959(2) 19_665
Cu1 O1 1.960(2) 22_665
Cu1 O1 1.960(2) .
Cu1 O1C 2.169(4) .
Cu1 Cu1 2.6508(10) 19_665
O1 C4 1.262(4) .
O2B C4 1.251(4) .
O2B Cu1 1.959(2) 19_665
C4 C10 1.492(4) .
C4B C11 1.403(10) 25
C4B C6C 1.418(10) .
C4B C4B 1.681(15) 23
C4B C6C 1.744(14) 11
C5 C8B 1.396(4) .
C5 C8B 1.396(4) 23
C5 C11 1.494(7) .
C6 C10 1.383(4) .
C6 C10 1.383(4) 23
C6 H6 0.9300 .
C8B C10 1.381(4) .
C8B H8B 0.9300 .
N10 C6C 1.51(2) .
N10 H10A 0.8600 .
N10 H10B 0.8600 .
C11 C6C 1.365(10) 23
C11 C6C 1.365(10) .
C11 C4B 1.403(10) 25
C11 C4B 1.403(10) 11
C6C C6C 1.614(17) 23
C6C C4B 1.744(14) 11

loop_
_geom_torsion_atom_site_label_1
_geom_torsion_atom_site_label_2
_geom_torsion_atom_site_label_3
_geom_torsion_atom_site_label_4
_geom_torsion
_geom_torsion_site_symmetry_1
_geom_torsion_site_symmetry_4
Cu1 O2B C4 O1 -4.7(5) 19_665 .
Cu1 O2B C4 C10 173.1(2) 19_665 .
Cu1 O1 C4 O2B 4.4(5) . .
Cu1 O1 C4 C10 -173.4(2) . .
C8B C5 C8B C10 -0.4(8) 23 .
C11 C5 C8B C10 176.8(5) . .
C5 C8B C10 C6 0.3(7) . .
C5 C8B C10 C4 -175.8(4) . .
C10 C6 C10 C8B -0.2(7) 23 .
C10 C6 C10 C4 175.9(3) 23 .
O2B C4 C10 C8B -0.4(5) . .
O1 C4 C10 C8B 177.6(3) . .
O2B C4 C10 C6 -176.4(4) . .
O1 C4 C10 C6 1.5(5) . .
C8B C5 C11 C6C 134.8(7) . 23
C8B C5 C11 C6C -48.2(9) 23 23
C8B C5 C11 C6C 48.2(9) . .
C8B C5 C11 C6C -134.8(7) 23 .
C8B C5 C11 C4B -132.0(6) . 25
C8B C5 C11 C4B 45.0(9) 23 25
C8B C5 C11 C4B -45.0(9) . 11
C8B C5 C11 C4B 132.0(6) 23 11
C6C C11 C6C C4B 64.9(12) 23 .
C4B C11 C6C C4B 0.5(15) 25 .
C4B C11 C6C C4B -62.3(9) 11 .
C5 C11 C6C C4B -179.6(8) . .
C6C C11 C6C N10 -110.7(12) 23 .
C4B C11 C6C N10 -175.1(12) 25 .
C4B C11 C6C N10 122.0(13) 11 .
C5 C11 C6C N10 4.8(15) . .
C4B C11 C6C C6C -64.4(6) 25 23
C4B C11 C6C C6C -127.2(5) 11 23
C5 C11 C6C C6C 115.5(7) . 23
C6C C11 C6C C4B 127.2(5) 23 11
C4B C11 C6C C4B 62.9(8) 25 11
C5 C11 C6C C4B -117.3(5) . 11
C11 C4B C6C C11 -0.5(15) 25 .
C4B C4B C6C C11 -46.9(8) 23 .
C6C C4B C6C C11 42.0(11) 11 .
C11 C4B C6C N10 175.6(10) 25 .
C4B C4B C6C N10 129.2(11) 23 .
C6C C4B C6C N10 -141.8(10) 11 .
C11 C4B C6C C6C 46.4(8) 25 23
C4B C4B C6C C6C 0.006(2) 23 23
C6C C4B C6C C6C 88.9(4) 11 23
C11 C4B C6C C4B -44.7(10) 25 11
C4B C4B C6C C4B -91.1(4) 23 11
C6C C4B C6C C4B -2.2(8) 11 11
